data_2009292
loop_
_publ_author_name
'Greenberg, Mark'
'Shteiman, Vitaly'
'Kaftory, Menahem'

_publ_section_title
;
 4,6-Diethoxy-1,3,5-triazin-2(1<i>H</i>)-one
;
_journal_issue 12
_journal_name_full 'Acta Crystallographica Section C'
_journal_page_first 2109
_journal_page_last 2111
_journal_paper_doi 10.1107/S010827019901149X
_journal_volume 55
_journal_year 1999
_chemical_formula_sum 'C7 H11 N3 O3'
_chemical_formula_weight 185.19
_chemical_name_common EtOOH
_chemical_name_systematic
;
 4,6-Diethoxy-1,3,5-triazin-2(1H)-one
;
_space_group_IT_number 2
_symmetry_cell_setting triclinic
_symmetry_space_group_name_Hall '-P 1'
_symmetry_space_group_name_H-M 'P -1'
_audit_creation_method SHELXL-97
_cell_angle_alpha 91.010(10)
_cell_angle_beta 105.430(10)
_cell_angle_gamma 109.980(10)
_cell_formula_units_Z 2
_cell_length_a 7.3930(10)
_cell_length_b 7.7360(10)
_cell_length_c 8.6790(10)
_cell_measurement_reflns_used 1571
_cell_measurement_temperature 293(2)
_cell_measurement_theta_max 25.00
_cell_measurement_theta_min 2.45
_cell_volume 446.44(11)
_computing_cell_refinement 'DENZO-SMN (Otwinowski & Minor, 1997)'
_computing_data_collection 'Kappa-CCD Software (Nonius, 1998)'
_computing_data_reduction DENZO-SMN
_computing_molecular_graphics 'ORTEPIII (Johnson & Burnett, 1997)'
_computing_publication_material 'WORD (Microsoft, 1999)'
_computing_structure_refinement 'SHELXL97 (Sheldrick, 1997)'
_computing_structure_solution 'SHELXS97 (Sheldrick, 1997)'
_diffrn_ambient_temperature 293(2)
_diffrn_measured_fraction_theta_full 0.998
_diffrn_measured_fraction_theta_max 0.998
_diffrn_measurement_device_type 'Nonius Kappa-CCD diffractometer'
_diffrn_measurement_method '\f scans'
_diffrn_radiation_monochromator graphite
_diffrn_radiation_source 'fine-focus sealed tube'
_diffrn_radiation_type MoK\a
_diffrn_radiation_wavelength 0.71073
_diffrn_reflns_av_R_equivalents 0.0275
_diffrn_reflns_av_sigmaI/netI 0.0426
_diffrn_reflns_limit_h_max 8
_diffrn_reflns_limit_h_min 0
_diffrn_reflns_limit_k_max 8
_diffrn_reflns_limit_k_min -9
_diffrn_reflns_limit_l_max 9
_diffrn_reflns_limit_l_min -10
_diffrn_reflns_number 1571
_diffrn_reflns_theta_full 24.99
_diffrn_reflns_theta_max 24.99
_diffrn_reflns_theta_min 2.45
_diffrn_standards_decay_% none
_exptl_absorpt_coefficient_mu 0.109
_exptl_absorpt_correction_type none
_exptl_crystal_colour colorless
_exptl_crystal_density_diffrn 1.378
_exptl_crystal_density_method 'not measured'
_exptl_crystal_description prism
_exptl_crystal_F_000 196
_exptl_crystal_size_max 0.18
_exptl_crystal_size_mid 0.14
_exptl_crystal_size_min 0.12
_refine_diff_density_max 0.211
_refine_diff_density_min -0.216
_refine_ls_extinction_method none
_refine_ls_goodness_of_fit_ref 0.901
_refine_ls_hydrogen_treatment refall
_refine_ls_matrix_type full
_refine_ls_number_parameters 162
_refine_ls_number_reflns 1571
_refine_ls_number_restraints 0
_refine_ls_restrained_S_all 0.901
_refine_ls_R_factor_all 0.0555
_refine_ls_R_factor_gt 0.0379
_refine_ls_shift/su_max 0.000
_refine_ls_shift/su_mean 0.000
_refine_ls_structure_factor_coef Fsqd
_refine_ls_weighting_details 'calc w = 1/[\s^2^(Fo^2^)+(0.0615P)^2^] where P=(Fo^2^+2Fc^2^)/3'
_refine_ls_weighting_scheme calc
_refine_ls_wR_factor_ref 0.0920
_reflns_number_gt 1048
_reflns_number_total 1571
_reflns_threshold_expression I>2\s(I)
_cod_data_source_file jz1365.cif
_cod_data_source_block etnew
_cod_original_cell_volume 446.40(10)
_cod_database_code 2009292
_cod_database_fobs_code 2009292

loop_
_symmetry_equiv_pos_as_xyz
'x, y, z'
'-x, -y, -z'

loop_
_atom_site_label
_atom_site_fract_x
_atom_site_fract_y
_atom_site_fract_z
_atom_site_U_iso_or_equiv
_atom_site_adp_type
_atom_site_calc_flag
_atom_site_refinement_flags
_atom_site_occupancy
_atom_site_disorder_assembly
_atom_site_disorder_group
_atom_site_type_symbol
O2 -0.20789(17) 0.32504(17) 0.87439(14) 0.0645(4) Uani d . 1 . . O
O4 -0.09141(15) 0.16695(14) 0.41316(12) 0.0507(3) Uani d . 1 . . O
O6 0.39293(15) 0.60673(15) 0.79372(12) 0.0491(3) Uani d . 1 . . O
N1 0.09124(19) 0.46654(18) 0.82876(17) 0.0465(4) Uani d . 1 . . N
N3 -0.16768(19) 0.23177(17) 0.64010(15) 0.0457(4) Uani d . 1 . . N
N5 0.15262(18) 0.38562(17) 0.59337(14) 0.0430(3) Uani d . 1 . . N
C2 -0.1028(2) 0.3385(2) 0.78391(18) 0.0456(4) Uani d . 1 . . C
C4 -0.0393(2) 0.2630(2) 0.55576(18) 0.0410(4) Uani d . 1 . . C
C41 -0.2856(3) 0.0161(3) 0.3569(2) 0.0504(5) Uani d . 1 . . C
C42 -0.3062(3) -0.0496(3) 0.1887(2) 0.0607(5) Uani d . 1 . . C
C6 0.2098(2) 0.4825(2) 0.73270(18) 0.0400(4) Uani d . 1 . . C
C61 0.5370(3) 0.6239(3) 0.7016(2) 0.0511(5) Uani d . 1 . . C
C62 0.7304(3) 0.7697(3) 0.7960(2) 0.0620(6) Uani d . 1 . . C
H1 0.133(3) 0.542(3) 0.923(3) 0.083(6) Uiso d . 1 . . H
H41A -0.388(3) 0.067(2) 0.3653(19) 0.061(5) Uiso d . 1 . . H
H41B -0.281(2) -0.082(2) 0.435(2) 0.061(5) Uiso d . 1 . . H
H42A -0.437(3) -0.158(3) 0.145(2) 0.068(5) Uiso d . 1 . . H
H42B -0.196(3) -0.083(3) 0.180(2) 0.086(7) Uiso d . 1 . . H
H42C -0.306(3) 0.049(3) 0.115(2) 0.089(7) Uiso d . 1 . . H
H61A 0.481(3) 0.658(2) 0.598(2) 0.063(5) Uiso d . 1 . . H
H61B 0.549(3) 0.503(2) 0.693(2) 0.060(5) Uiso d . 1 . . H
H62A 0.832(3) 0.785(3) 0.734(2) 0.078(6) Uiso d . 1 . . H
H62B 0.774(3) 0.734(3) 0.900(2) 0.073(6) Uiso d . 1 . . H
H62C 0.710(3) 0.890(3) 0.807(3) 0.098(8) Uiso d . 1 . . H

loop_
_atom_site_aniso_label
_atom_site_aniso_U_11
_atom_site_aniso_U_22
_atom_site_aniso_U_33
_atom_site_aniso_U_12
_atom_site_aniso_U_13
_atom_site_aniso_U_23
O2 0.0486(7) 0.0747(8) 0.0620(8) 0.0015(6) 0.0310(6) -0.0119(6)
O4 0.0410(7) 0.0567(7) 0.0434(6) 0.0032(6) 0.0143(5) -0.0059(5)
O6 0.0388(6) 0.0557(7) 0.0475(7) 0.0057(5) 0.0193(5) -0.0040(5)
N1 0.0408(8) 0.0497(8) 0.0448(8) 0.0062(7) 0.0192(6) -0.0031(7)
N3 0.0408(8) 0.0487(8) 0.0450(8) 0.0098(6) 0.0167(6) 0.0020(6)
N5 0.0382(8) 0.0462(8) 0.0410(7) 0.0099(6) 0.0130(6) 0.0019(6)
C2 0.0410(9) 0.0466(10) 0.0475(10) 0.0098(8) 0.0179(8) 0.0021(8)
C4 0.0407(9) 0.0407(9) 0.0401(8) 0.0120(7) 0.0127(7) 0.0045(7)
C41 0.0400(10) 0.0503(10) 0.0538(11) 0.0089(9) 0.0125(8) -0.0027(9)
C42 0.0515(12) 0.0640(13) 0.0502(11) 0.0059(10) 0.0085(9) -0.0056(10)
C6 0.0378(9) 0.0402(9) 0.0419(8) 0.0113(8) 0.0149(7) 0.0051(7)
C61 0.0399(9) 0.0616(12) 0.0500(11) 0.0103(9) 0.0212(8) -0.0008(9)
C62 0.0436(11) 0.0774(15) 0.0555(12) 0.0069(10) 0.0191(10) 0.0005(11)

loop_
_atom_type_symbol
_atom_type_description
_atom_type_scat_dispersion_real
_atom_type_scat_dispersion_imag
_atom_type_scat_source
C C 0.0033 0.0016 'International Tables Vol C Tables 4.2.6.8 and 6.1.1.4'
H H 0.0000 0.0000 'International Tables Vol C Tables 4.2.6.8 and 6.1.1.4'
N N 0.0061 0.0033 'International Tables Vol C Tables 4.2.6.8 and 6.1.1.4'
O O 0.0106 0.0060 'International Tables Vol C Tables 4.2.6.8 and 6.1.1.4'

loop_
_geom_angle_atom_site_label_1
_geom_angle_atom_site_label_2
_geom_angle_atom_site_label_3
_geom_angle
C4 O4 C41 119.58(12)
C6 O6 C61 117.15(12)
C6 N1 C2 120.47(14)
C6 N1 H1 122.0(13)
C2 N1 H1 117.5(13)
C4 N3 C2 116.13(14)
C6 N5 C4 112.99(13)
O2 C2 N3 122.99(14)
O2 C2 N1 119.34(14)
N3 C2 N1 117.67(14)
N3 C4 O4 120.04(14)
N3 C4 N5 128.93(14)
O4 C4 N5 111.03(13)
O4 C41 C42 106.14(15)
O4 C41 H41A 107.1(10)
C42 C41 H41A 113.5(10)
O4 C41 H41B 106.3(9)
C42 C41 H41B 113.5(9)
C41 C42 H42A 109.2(10)
C41 C42 H42B 112.8(12)
C41 C42 H42C 112.4(11)
N5 C6 O6 122.65(13)
N5 C6 N1 123.79(14)
O6 C6 N1 113.56(14)
O6 C61 C62 106.67(14)
O6 C61 H61A 106.6(11)
C62 C61 H61A 112.5(10)
O6 C61 H61B 106.2(11)
C62 C61 H61B 111.8(10)
C61 C62 H62A 108.2(10)
C61 C62 H62B 109.4(11)
C61 C62 H62C 109.6(13)
H41A C41 H41B 109.8(14)
H42A C42 H42B 110.5(17)
H42A C42 H42C 108.1(15)
H42B C42 H42C 103.6(18)
H61A C61 H61B 112.5(15)
H62A C62 H62B 111.4(16)
H62A C62 H62C 108.4(18)
H62B C62 H62C 109.8(17)

loop_
_geom_bond_atom_site_label_1
_geom_bond_atom_site_label_2
_geom_bond_site_symmetry_2
_geom_bond_distance
_geom_bond_publ_flag
O2 C2 . 1.2262(18) ?
O4 C4 . 1.3229(17) ?
O4 C41 . 1.4572(18) ?
O6 C6 . 1.3221(17) ?
O6 C61 . 1.4668(19) ?
N1 C6 . 1.3409(19) ?
N1 C2 . 1.382(2) ?
N3 C4 . 1.3093(19) ?
N3 C2 . 1.3578(19) ?
N5 C6 . 1.2969(18) ?
N5 C4 . 1.3575(19) ?
C41 C42 . 1.488(2) ?
C61 C62 . 1.493(3) ?
N1 H1 . 0.91(2) ?
C41 H41A . 0.980(19) ?
C41 H41B . 1.029(18) ?
C42 H42A . 1.010(19) ?
C42 H42B . 0.95(2) ?
C42 H42C . 1.00(2) ?
C61 H61A . 0.965(17) ?
C61 H61B . 0.971(18) ?
C62 H62A . 1.01(2) ?
C62 H62B . 0.949(19) ?
C62 H62C . 1.00(2) ?

loop_
_geom_hbond_atom_site_label_D
_geom_hbond_atom_site_label_H
_geom_hbond_atom_site_label_A
_geom_hbond_site_symmetry_A
_geom_hbond_distance_DH
_geom_hbond_distance_HA
_geom_hbond_distance_DA
_geom_hbond_angle_DHA
N1 H1 O2 2_567 0.91(2) 1.86(2) 2.775(2) 175(2)
C62 H62A O4 2_666 1.01(2) 2.51(2) 3.518(2) 178(2)
C42 H42A O2 2_456 1.01(2) 2.45(2) 3.380(3) 152.0(10)

loop_
_geom_torsion_atom_site_label_1
_geom_torsion_atom_site_label_2
_geom_torsion_atom_site_label_3
_geom_torsion_atom_site_label_4
_geom_torsion
C4 N3 C2 O2 179.38(16)
C6 N1 C2 O2 179.28(16)
C2 N3 C4 O4 -179.04(13)
C6 N5 C4 O4 -179.87(12)
C4 N5 C6 O6 178.40(13)
C2 N1 C6 O6 -178.08(13)
C4 N3 C2 N1 -1.0(2)
C6 N1 C2 N3 -0.4(2)
C2 N3 C4 N5 1.4(2)
C41 O4 C4 N3 -5.2(2)
C41 O4 C4 N5 174.43(14)
C6 N5 C4 N3 -0.3(2)
C4 N5 C6 N1 -1.3(2)
C61 O6 C6 N5 -3.9(2)
C61 O6 C6 N1 175.85(15)
C2 N1 C6 N5 1.6(2)
C4 O4 C41 C42 174.45(16)
C6 O6 C61 C62 -179.29(16)

loop_
_cod_related_entry_id
_cod_related_entry_database
_cod_related_entry_code
1 ChemSpider 10737013
